data_7103374
loop_
_publ_author_name
'Rio-Echevarria, Iria M'
'White, Fraser J'
'Brechin, Euan K'
'Tasker, Peter A'
'Harris, Steven G'

_publ_section_title
;
 Surface binding vs. sequestration; the uptake of benzohydroxamic acid
 at iron(iii) oxide surfaces.
;
_journal_issue 38
_journal_name_full 'Chemical communications (Cambridge, England)'
_journal_page_first 4570
_journal_page_last 4572
_journal_paper_doi 10.1039/b808805e
_journal_year 2008
_chemical_compound_source 'Iria Rio'
_chemical_formula_moiety 'C28 H24 Br2 Fe2 N4 O8'
_chemical_formula_sum 'C28 H24 Br2 Fe2 N4 O8'
_chemical_formula_weight 816.03
_chemical_name_systematic
;
?
;
_space_group_IT_number 15
_symmetry_cell_setting monoclinic
_symmetry_space_group_name_Hall '-C 2yc'
_symmetry_space_group_name_H-M 'C 1 2/c 1'
_atom_sites_solution_hydrogens geom
_atom_sites_solution_primary direct
_atom_sites_solution_secondary difmap
_audit_creation_method SHELXL-97
_cell_angle_alpha 90.00
_cell_angle_beta 91.814(4)
_cell_angle_gamma 90.00
_cell_formula_units_Z 4
_cell_length_a 14.5538(9)
_cell_length_b 16.2543(10)
_cell_length_c 12.9684(8)
_cell_measurement_reflns_used 5257
_cell_measurement_temperature 150(2)
_cell_measurement_theta_max 28.5
_cell_measurement_theta_min 2.5
_cell_volume 3066.3(3)
_computing_molecular_graphics Shelxp
_computing_publication_material 'Platon, encifer'
_computing_structure_refinement 'SHELXL-97 (Sheldrick, 1997)'
_computing_structure_solution 'Shelxs Sheldrick'
_diffrn_ambient_temperature 150(2)
_diffrn_measured_fraction_theta_full 0.993
_diffrn_measured_fraction_theta_max 0.993
_diffrn_measurement_device_type 'Bruker Smart Apex CCD'
_diffrn_measurement_method 'Phi and Omega scans'
_diffrn_radiation_monochromator graphite
_diffrn_radiation_source 'fine-focus sealed tube'
_diffrn_radiation_type MoK\a
_diffrn_radiation_wavelength 0.71073
_diffrn_reflns_av_R_equivalents 0.0422
_diffrn_reflns_av_sigmaI/netI 0.0346
_diffrn_reflns_limit_h_max 20
_diffrn_reflns_limit_h_min -20
_diffrn_reflns_limit_k_max 22
_diffrn_reflns_limit_k_min -23
_diffrn_reflns_limit_l_max 18
_diffrn_reflns_limit_l_min -18
_diffrn_reflns_number 43236
_diffrn_reflns_theta_full 30.57
_diffrn_reflns_theta_max 30.57
_diffrn_reflns_theta_min 1.88
_exptl_absorpt_coefficient_mu 3.608
_exptl_absorpt_correction_T_max 0.6
_exptl_absorpt_correction_T_min 0.46
_exptl_absorpt_correction_type multi-scan
_exptl_absorpt_process_details 'SADABS 2004/1'
_exptl_crystal_colour black
_exptl_crystal_density_diffrn 1.768
_exptl_crystal_density_method 'not measured'
_exptl_crystal_description block
_exptl_crystal_F_000 1624
_exptl_crystal_recrystallization_method 'Evaporation of MeOH/MeCN solution'
_exptl_crystal_size_max 0.37
_exptl_crystal_size_mid 0.18
_exptl_crystal_size_min 0.14
_refine_diff_density_max 0.699
_refine_diff_density_min -0.319
_refine_diff_density_rms 0.089
_refine_ls_extinction_method none
_refine_ls_goodness_of_fit_ref 1.062
_refine_ls_hydrogen_treatment mixed
_refine_ls_matrix_type full
_refine_ls_number_parameters 224
_refine_ls_number_reflns 4680
_refine_ls_number_restraints 2
_refine_ls_restrained_S_all 1.062
_refine_ls_R_factor_all 0.0547
_refine_ls_R_factor_gt 0.0338
_refine_ls_shift/su_max 0.001
_refine_ls_shift/su_mean 0.000
_refine_ls_structure_factor_coef Fsqd
_refine_ls_weighting_details 'calc w=1/[\s^2^(Fo^2^)+(0.0466P)^2^+0.6372P] where P=(Fo^2^+2Fc^2^)/3'
_refine_ls_weighting_scheme calc
_refine_ls_wR_factor_gt 0.0804
_refine_ls_wR_factor_ref 0.0857
_reflns_number_gt 3511
_reflns_number_total 4680
_reflns_threshold_expression >2sigma(I)
_cod_data_source_file b808805e.txt
_cod_data_source_block pt0510
_cod_original_sg_symbol_H-M 'C 2/c'
_cod_database_code 7103374

loop_
_symmetry_equiv_pos_as_xyz
'x, y, z'
'-x, y, -z+1/2'
'x+1/2, y+1/2, z'
'-x+1/2, y+1/2, -z+1/2'
'-x, -y, -z'
'x, -y, z-1/2'
'-x+1/2, -y+1/2, -z'
'x+1/2, -y+1/2, z-1/2'

loop_
_atom_site_label
_atom_site_type_symbol
_atom_site_fract_x
_atom_site_fract_y
_atom_site_fract_z
_atom_site_U_iso_or_equiv
_atom_site_adp_type
_atom_site_occupancy
_atom_site_symmetry_multiplicity
_atom_site_calc_flag
_atom_site_refinement_flags
_atom_site_disorder_assembly
_atom_site_disorder_group
Fe1 Fe -0.10027(2) -0.013711(16) 0.55319(2) 0.02451(8) Uani 1 1 d . . .
Br1 Br -0.250463(14) -0.023187(13) 0.464098(15) 0.03276(8) Uani 1 1 d . . .
C1 C 0.11606(9) -0.26905(10) 0.6127(2) 0.0381(9) Uani 0.692(5) 1 d PG A 1
H1 H 0.1641 -0.2294 0.6122 0.046 Uiso 0.692(5) 1 calc PR A 1
C2 C 0.13707(10) -0.35245(11) 0.6161(3) 0.0507(11) Uani 0.692(5) 1 d PG A 1
H2 H 0.1994 -0.3698 0.6179 0.061 Uiso 0.692(5) 1 calc PR A 1
C3 C 0.06685(14) -0.41039(8) 0.6168(2) 0.052(2) Uani 0.692(5) 1 d PG A 1
H3 H 0.0812 -0.4674 0.6191 0.062 Uiso 0.692(5) 1 calc PR A 1
C4 C -0.02438(12) -0.38493(9) 0.6141(3) 0.0586(15) Uani 0.692(5) 1 d PG A 1
H4 H -0.0724 -0.4245 0.6146 0.070 Uiso 0.692(5) 1 calc PR A 1
C5 C -0.04538(8) -0.30153(10) 0.6107(3) 0.0402(9) Uani 0.692(5) 1 d PG A 1
H5 H -0.1077 -0.2841 0.6089 0.048 Uiso 0.692(5) 1 calc PR A 1
C6 C 0.02484(10) -0.24359(7) 0.60999(13) 0.0293(4) Uani 1 1 d G . .
C1' C 0.09607(16) -0.27148(10) 0.6706(2) 0.044(2) Uani 0.308(5) 1 d PG A 2
H1' H 0.1343 -0.2328 0.7062 0.053 Uiso 0.308(5) 1 calc PR A 2
C2' C 0.11465(18) -0.35492(12) 0.6820(2) 0.062(3) Uani 0.308(5) 1 d PG A 2
H2' H 0.1638 -0.3726 0.7266 0.074 Uiso 0.308(5) 1 calc PR A 2
C3' C 0.06129(15) -0.41252(8) 0.6282(2) 0.080(9) Uani 0.308(5) 1 d PG A 2
H3' H 0.0740 -0.4696 0.6360 0.096 Uiso 0.308(5) 1 calc PR A 2
C4' C -0.01064(16) -0.38668(9) 0.5630(3) 0.067(4) Uani 0.308(5) 1 d PG A 2
H4' H -0.0471 -0.4260 0.5262 0.080 Uiso 0.308(5) 1 calc PR A 2
C5' C -0.02921(15) -0.30325(11) 0.5515(2) 0.045(2) Uani 0.308(5) 1 d PG A 2
H5' H -0.0772 -0.2854 0.5055 0.054 Uiso 0.308(5) 1 calc PR A 2
C7 C 0.00133(13) -0.15715(12) 0.59370(13) 0.0255(4) Uani 1 1 d . A .
N1 N 0.06194(12) -0.09954(10) 0.61767(12) 0.0282(4) Uani 1 1 d D . .
H6 H 0.1146(12) -0.1037(14) 0.6515(16) 0.034 Uiso 1 1 d D . .
O1 O 0.04096(10) -0.02073(7) 0.58526(10) 0.0265(3) Uani 1 1 d . . .
O2 O -0.07530(9) -0.13564(8) 0.55234(10) 0.0281(3) Uani 1 1 d . . .
N11 N -0.14554(13) 0.05633(10) 0.73854(12) 0.0303(4) Uani 1 1 d D A .
H16 H -0.1585(15) 0.0540(14) 0.8026(13) 0.036 Uiso 1 1 d D . .
O11 O -0.13729(10) -0.02018(8) 0.69660(10) 0.0282(3) Uani 1 1 d . . .
O12 O -0.09843(10) 0.10658(8) 0.59131(10) 0.0328(3) Uani 1 1 d . . .
C11 C -0.1766(2) 0.22150(15) 0.8141(2) 0.0531(7) Uani 1 1 d . A .
H11 H -0.1929 0.1776 0.8583 0.064 Uiso 1 1 calc R . .
C12 C -0.1931(2) 0.30208(16) 0.8429(2) 0.0615(8) Uani 1 1 d . . .
H12 H -0.2217 0.3131 0.9063 0.074 Uiso 1 1 calc R . .
C13 C -0.16842(18) 0.36566(15) 0.7812(2) 0.0496(6) Uani 1 1 d . . .
H13 H -0.1804 0.4208 0.8010 0.060 Uiso 1 1 calc R . .
C14 C -0.1271(3) 0.35005(16) 0.6922(2) 0.0804(11) Uani 1 1 d . . .
H14 H -0.1097 0.3944 0.6493 0.097 Uiso 1 1 calc R . .
C15 C -0.1093(3) 0.26920(16) 0.6618(2) 0.0713(10) Uani 1 1 d . A .
H15 H -0.0781 0.2590 0.5998 0.086 Uiso 1 1 calc R . .
C16 C -0.13675(15) 0.20487(12) 0.72144(15) 0.0315(4) Uani 1 1 d . . .
C17 C -0.12488(14) 0.12042(12) 0.68234(14) 0.0283(4) Uani 1 1 d . A .

loop_
_atom_site_aniso_label
_atom_site_aniso_U_11
_atom_site_aniso_U_22
_atom_site_aniso_U_33
_atom_site_aniso_U_23
_atom_site_aniso_U_13
_atom_site_aniso_U_12
Fe1 0.03259(17) 0.02069(15) 0.02039(14) -0.00113(10) 0.00301(11) 0.00041(11)
Br1 0.02987(13) 0.04159(15) 0.02690(12) 0.00372(8) 0.00218(8) 0.00466(8)
C1 0.0318(18) 0.0325(18) 0.050(2) -0.0016(15) -0.0036(15) -0.0003(14)
C2 0.0316(19) 0.043(2) 0.077(3) -0.0047(19) -0.0109(18) 0.0121(16)
C3 0.046(5) 0.025(5) 0.085(5) 0.005(4) -0.007(4) 0.010(4)
C4 0.041(2) 0.032(2) 0.101(4) 0.005(2) -0.019(2) -0.0052(18)
C5 0.0314(18) 0.0266(17) 0.062(3) 0.0024(16) -0.0067(16) 0.0005(14)
C6 0.0288(11) 0.0287(10) 0.0304(10) 0.0025(8) 0.0008(8) -0.0002(8)
C1' 0.025(4) 0.036(4) 0.070(6) 0.017(4) -0.011(4) -0.003(3)
C2' 0.031(5) 0.041(5) 0.114(9) 0.025(5) -0.002(5) 0.013(4)
C3' 0.058(16) 0.033(14) 0.15(2) 0.011(12) -0.016(14) 0.004(11)
C4' 0.049(6) 0.023(5) 0.128(12) 0.000(5) 0.005(6) -0.003(4)
C5' 0.048(5) 0.032(4) 0.055(6) -0.005(4) 0.003(4) 0.001(4)
C7 0.0307(10) 0.0260(10) 0.0200(9) -0.0013(7) 0.0033(7) -0.0008(8)
N1 0.0330(9) 0.0263(9) 0.0249(8) 0.0030(6) -0.0045(7) -0.0024(7)
O1 0.0350(8) 0.0222(7) 0.0224(7) 0.0014(5) 0.0015(5) -0.0033(6)
O2 0.0278(7) 0.0238(7) 0.0324(7) -0.0035(5) -0.0030(6) 0.0022(6)
N11 0.0475(11) 0.0239(8) 0.0193(8) -0.0012(6) 0.0018(7) 0.0072(8)
O11 0.0424(9) 0.0207(7) 0.0217(7) -0.0012(5) 0.0030(6) 0.0029(6)
O12 0.0518(9) 0.0229(7) 0.0242(7) -0.0019(5) 0.0092(6) 0.0010(6)
C11 0.082(2) 0.0317(13) 0.0477(15) -0.0110(10) 0.0280(13) -0.0027(13)
C12 0.086(2) 0.0387(14) 0.0614(18) -0.0193(12) 0.0327(16) -0.0024(14)
C13 0.0617(17) 0.0287(12) 0.0581(16) -0.0143(11) -0.0037(12) 0.0078(12)
C14 0.165(4) 0.0249(13) 0.0532(18) 0.0038(11) 0.029(2) 0.0095(18)
C15 0.145(3) 0.0320(14) 0.0384(14) -0.0006(11) 0.0304(16) 0.0093(16)
C16 0.0412(12) 0.0257(10) 0.0274(10) -0.0034(8) -0.0027(8) 0.0050(9)
C17 0.0354(11) 0.0256(10) 0.0237(9) -0.0013(7) -0.0007(8) 0.0057(8)

loop_
_atom_type_symbol
_atom_type_description
_atom_type_scat_dispersion_real
_atom_type_scat_dispersion_imag
_atom_type_scat_source
C C 0.0033 0.0016 'International Tables Vol C Tables 4.2.6.8 and 6.1.1.4'
H H 0.0000 0.0000 'International Tables Vol C Tables 4.2.6.8 and 6.1.1.4'
Br Br -0.2901 2.4595 'International Tables Vol C Tables 4.2.6.8 and 6.1.1.4'
Fe Fe 0.3463 0.8444 'International Tables Vol C Tables 4.2.6.8 and 6.1.1.4'
N N 0.0061 0.0033 'International Tables Vol C Tables 4.2.6.8 and 6.1.1.4'
O O 0.0106 0.0060 'International Tables Vol C Tables 4.2.6.8 and 6.1.1.4'

loop_
_geom_angle_atom_site_label_1
_geom_angle_atom_site_label_2
_geom_angle_atom_site_label_3
_geom_angle
_geom_angle_site_symmetry_1
_geom_angle_site_symmetry_3
_geom_angle_publ_flag
O11 Fe1 O2 90.43(5) . . ?
O11 Fe1 O12 79.69(5) . . ?
O2 Fe1 O12 162.54(6) . . ?
O11 Fe1 O1 96.13(6) . . ?
O2 Fe1 O1 76.74(5) . . ?
O12 Fe1 O1 89.93(6) . . ?
O11 Fe1 O1 164.55(6) . 5_556 ?
O2 Fe1 O1 100.31(5) . 5_556 ?
O12 Fe1 O1 87.04(5) . 5_556 ?
O1 Fe1 O1 75.84(6) . 5_556 ?
O11 Fe1 Br1 100.19(5) . . ?
O2 Fe1 Br1 95.40(4) . . ?
O12 Fe1 Br1 100.46(4) . . ?
O1 Fe1 Br1 161.96(4) . . ?
O1 Fe1 Br1 89.90(4) 5_556 . ?
C2 C1 C6 120.0 . . ?
C2 C1 H1 120.0 . . ?
C6 C1 H1 120.0 . . ?
C3 C2 C1 120.0 . . ?
C3 C2 H2 120.0 . . ?
C1 C2 H2 120.0 . . ?
C2 C3 C4 120.0 . . ?
C2 C3 H3 120.0 . . ?
C4 C3 H3 120.0 . . ?
C3 C4 C5 120.0 . . ?
C3 C4 H4 120.0 . . ?
C5 C4 H4 120.0 . . ?
C6 C5 C4 120.0 . . ?
C6 C5 H5 120.0 . . ?
C4 C5 H5 120.0 . . ?
C1' C6 C5 108.5 . . ?
C1' C6 C1 34.5 . . ?
C5 C6 C1 120.0 . . ?
C1' C6 C5' 118.1 . . ?
C5 C6 C5' 33.1 . . ?
C1 C6 C5' 108.5 . . ?
C1' C6 C7 125.16(13) . . ?
C5 C6 C7 118.95(12) . . ?
C1 C6 C7 120.63(13) . . ?
C5' C6 C7 116.60(13) . . ?
C6 C1' C2' 122.0 . . ?
C6 C1' H1' 119.0 . . ?
C2' C1' H1' 119.0 . . ?
C1' C2' C3' 120.0 . . ?
C1' C2' H2' 120.0 . . ?
C3' C2' H2' 120.0 . . ?
C4' C3' C2' 120.0 . . ?
C4' C3' H3' 120.0 . . ?
C2' C3' H3' 120.0 . . ?
C5' C4' C3' 120.0 . . ?
C5' C4' H4' 120.0 . . ?
C3' C4' H4' 120.0 . . ?
C4' C5' C6 119.8 . . ?
C4' C5' H5' 120.1 . . ?
C6 C5' H5' 120.1 . . ?
O2 C7 N1 118.44(17) . . ?
O2 C7 C6 121.62(16) . . ?
N1 C7 C6 119.87(17) . . ?
C7 N1 O1 116.63(16) . . ?
C7 N1 H6 129.3(16) . . ?
O1 N1 H6 114.1(16) . . ?
N1 O1 Fe1 108.58(11) . . ?
N1 O1 Fe1 114.61(11) . 5_556 ?
Fe1 O1 Fe1 104.16(6) . 5_556 ?
C7 O2 Fe1 115.10(12) . . ?
C17 N11 O11 118.55(16) . . ?
C17 N11 H16 129.3(16) . . ?
O11 N11 H16 111.8(16) . . ?
N11 O11 Fe1 111.13(10) . . ?
C17 O12 Fe1 113.36(12) . . ?
C16 C11 C12 120.1(2) . . ?
C16 C11 H11 119.9 . . ?
C12 C11 H11 119.9 . . ?
C13 C12 C11 120.5(2) . . ?
C13 C12 H12 119.7 . . ?
C11 C12 H12 119.7 . . ?
C14 C13 C12 119.7(2) . . ?
C14 C13 H13 120.2 . . ?
C12 C13 H13 120.2 . . ?
C13 C14 C15 120.8(3) . . ?
C13 C14 H14 119.6 . . ?
C15 C14 H14 119.6 . . ?
C16 C15 C14 120.0(2) . . ?
C16 C15 H15 120.0 . . ?
C14 C15 H15 120.0 . . ?
C15 C16 C11 118.8(2) . . ?
C15 C16 C17 118.52(19) . . ?
C11 C16 C17 122.6(2) . . ?
O12 C17 N11 117.14(17) . . ?
O12 C17 C16 121.68(18) . . ?
N11 C17 C16 121.10(17) . . ?

loop_
_geom_bond_atom_site_label_1
_geom_bond_atom_site_label_2
_geom_bond_distance
_geom_bond_site_symmetry_2
_geom_bond_publ_flag
Fe1 O11 1.9554(13) . ?
Fe1 O2 2.0151(13) . ?
Fe1 O12 2.0167(14) . ?
Fe1 O1 2.0872(15) . ?
Fe1 O1 2.0930(13) 5_556 ?
Fe1 Br1 2.4448(4) . ?
C1 C2 1.3900 . ?
C1 C6 1.3900 . ?
C1 H1 0.9500 . ?
C2 C3 1.3900 . ?
C2 H2 0.9500 . ?
C3 C4 1.3900 . ?
C3 H3 0.9500 . ?
C4 C5 1.3900 . ?
C4 H4 0.9500 . ?
C5 C6 1.3900 . ?
C5 H5 0.9500 . ?
C6 C1' 1.3586 . ?
C6 C5' 1.4478 . ?
C6 C7 1.460(2) . ?
C1' C2' 1.3901 . ?
C1' H1' 0.9500 . ?
C2' C3' 1.3901 . ?
C2' H2' 0.9500 . ?
C3' C4' 1.3899 . ?
C3' H3' 0.9500 . ?
C4' C5' 1.3899 . ?
C4' H4' 0.9500 . ?
C5' H5' 0.9500 . ?
C7 O2 1.271(2) . ?
C7 N1 1.317(2) . ?
N1 O1 1.379(2) . ?
N1 H6 0.874(15) . ?
O1 Fe1 2.0930(13) 5_556 ?
N11 C17 1.312(3) . ?
N11 O11 1.364(2) . ?
N11 H16 0.859(16) . ?
O12 C17 1.273(2) . ?
C11 C16 1.378(3) . ?
C11 C12 1.385(3) . ?
C11 H11 0.9500 . ?
C12 C13 1.362(4) . ?
C12 H12 0.9500 . ?
C13 C14 1.343(4) . ?
C13 H13 0.9500 . ?
C14 C15 1.398(4) . ?
C14 H14 0.9500 . ?
C15 C16 1.368(3) . ?
C15 H15 0.9500 . ?
C16 C17 1.475(3) . ?
